data_2311912
loop_
_publ_author_name
'Oburn, Shalisa M.'
'Bosch, Eric'

_publ_section_title
;
 Unexpected beauty and diversity in the structures of three homologous
 4,5-dialkoxy-1-ethynyl-2-nitrobenzenes: the subtle interplay between
 intermolecular C-H...O hydrogen bonds and alkyl chain length.
;
_journal_issue 'Pt 10'
_journal_name_full 'Acta crystallographica. Section C, Structural chemistry'
_journal_page_first 814
_journal_page_last 819
_journal_paper_doi 10.1107/S2053229617012761
_journal_volume 73
_journal_year 2017
_chemical_formula_moiety 'C16 H21 N O4'
_chemical_formula_sum 'C16 H21 N O4'
_chemical_formula_weight 291.34
_chemical_name_systematic 1,2-dibutoxy-4-ethynyl-5-nitrobenzene
_space_group_crystal_system monoclinic
_space_group_IT_number 14
_space_group_name_Hall '-P 2ybc'
_space_group_name_H-M_alt 'P 1 21/c 1'
_atom_sites_solution_hydrogens mixed
_audit_creation_method SHELXL-2017/1
_cell_angle_alpha 90
_cell_angle_beta 97.9670(10)
_cell_angle_gamma 90
_cell_formula_units_Z 4
_cell_length_a 8.5209(5)
_cell_length_b 18.0914(10)
_cell_length_c 9.9579(5)
_cell_measurement_reflns_used 3448
_cell_measurement_temperature 100(2)
_cell_measurement_theta_max 26.41
_cell_measurement_theta_min 2.25
_cell_volume 1520.24(14)
_computing_cell_refinement 'Bruker SMART'
_computing_data_collection 'Bruker SMART'
_computing_data_reduction 'Bruker SAINT'
_computing_molecular_graphics 'XSeed (Barbour, 2001)'
_computing_publication_material 'XSeed (Barbour, 2001)'
_computing_structure_refinement 'SHELXL-2017/1 (Sheldrick, 2015a)'
_computing_structure_solution 'SHELXT 2014/5 (Sheldrick, 2015)'
_diffrn_ambient_temperature 100(2)
_diffrn_detector_area_resol_mean 8.3660
_diffrn_measured_fraction_theta_full 1.000
_diffrn_measured_fraction_theta_max 0.998
_diffrn_measurement_device_type 'Bruker APEXII CCD area-detector'
_diffrn_measurement_method '\f and \w'
_diffrn_radiation_monochromator graphite
_diffrn_radiation_source 'fine-focus sealed tube'
_diffrn_radiation_type MoK\a
_diffrn_radiation_wavelength 0.71073
_diffrn_reflns_av_R_equivalents 0.0470
_diffrn_reflns_limit_h_max 10
_diffrn_reflns_limit_h_min -10
_diffrn_reflns_limit_k_max 23
_diffrn_reflns_limit_k_min -23
_diffrn_reflns_limit_l_max 12
_diffrn_reflns_limit_l_min -12
_diffrn_reflns_number 19579
_diffrn_reflns_theta_full 25.242
_diffrn_reflns_theta_max 27.174
_diffrn_reflns_theta_min 2.251
_exptl_absorpt_coefficient_mu 0.091
_exptl_absorpt_correction_T_max 0.7455
_exptl_absorpt_correction_T_min 0.6823
_exptl_absorpt_correction_type multi-scan
_exptl_absorpt_process_details '(SADABS Version 2014; Bruker AXS)'
_exptl_crystal_colour colourless
_exptl_crystal_density_diffrn 1.273
_exptl_crystal_description 'irregular block'
_exptl_crystal_F_000 624
_exptl_crystal_size_max 0.600
_exptl_crystal_size_mid 0.340
_exptl_crystal_size_min 0.024
_refine_diff_density_max 0.254
_refine_diff_density_min -0.184
_refine_ls_extinction_method none
_refine_ls_goodness_of_fit_ref 1.022
_refine_ls_hydrogen_treatment mixed
_refine_ls_matrix_type full
_refine_ls_number_parameters 198
_refine_ls_number_reflns 3370
_refine_ls_number_restraints 2
_refine_ls_restrained_S_all 1.021
_refine_ls_R_factor_all 0.0665
_refine_ls_R_factor_gt 0.0413
_refine_ls_shift/su_max 0.000
_refine_ls_shift/su_mean 0.000
_refine_ls_structure_factor_coef Fsqd
_refine_ls_weighting_details 'w = 1/[\s^2^(Fo^2^)+(0.0447P)^2^+0.5063P] where P=(Fo^2^+2Fc^2^)/3'
_refine_ls_weighting_scheme calc
_refine_ls_wR_factor_gt 0.0922
_refine_ls_wR_factor_ref 0.1029
_reflns_number_gt 2449
_reflns_number_total 3370
_reflns_threshold_expression I>2\s(I)
_cod_data_source_file fn3243sup1.cif
_cod_data_source_block 2
_cod_original_sg_symbol_H-M 'P 21/c'
_cod_database_code 2311912
_shelx_space_group_comment
;
The symmetry employed for this shelxl refinement is uniquely defined
by the following loop, which should always be used as a source of
symmetry information in preference to the above space-group names.
They are only intended as comments.
;
_shelx_estimated_absorpt_t_min 0.947
_shelx_estimated_absorpt_t_max 0.998

loop_
_space_group_symop_operation_xyz
'x, y, z'
'-x, y+1/2, -z+1/2'
'-x, -y, -z'
'x, -y-1/2, z-1/2'

loop_
_atom_site_type_symbol
_atom_site_label
_atom_site_fract_x
_atom_site_fract_y
_atom_site_fract_z
_atom_site_U_iso_or_equiv
_atom_site_adp_type
_atom_site_calc_flag
_atom_site_occupancy
O O1 0.24462(15) 0.41330(6) -0.09599(12) 0.0331(3) Uani d 1
N N1 0.22644(15) 0.34657(7) -0.09358(12) 0.0194(3) Uani d 1
C C1 0.41750(17) 0.33670(8) 0.12054(14) 0.0153(3) Uani d 1
O O2 0.13376(14) 0.31327(7) -0.17849(12) 0.0335(3) Uani d 1
C C2 0.31940(17) 0.30296(8) 0.01366(14) 0.0153(3) Uani d 1
O O3 0.38628(12) 0.10631(5) 0.09739(10) 0.0170(2) Uani d 1
C C3 0.30591(17) 0.22633(8) 0.00230(14) 0.0156(3) Uani d 1
H H3 0.2381(18) 0.2081(9) -0.0705(14) 0.019 Uiso d 1
H H8 0.4862(18) 0.5273(7) 0.1967(15) 0.019 Uiso d 1
O O4 0.57880(12) 0.16462(5) 0.28966(10) 0.0169(2) Uani d 1
C C4 0.39137(16) 0.18124(8) 0.09726(14) 0.0146(3) Uani d 1
C C5 0.49571(16) 0.21339(8) 0.20434(14) 0.0145(3) Uani d 1
C C6 0.50568(17) 0.28947(8) 0.21533(14) 0.0150(3) Uani d 1
H H6 0.573938 0.310557 0.288897 0.018 Uiso calc 1
C C7 0.43705(17) 0.41478(8) 0.14269(14) 0.0183(3) Uani d 1
C C8 0.46506(19) 0.47713(9) 0.17401(16) 0.0227(3) Uani d 1
C C9 0.27503(17) 0.07150(8) -0.00558(14) 0.0168(3) Uani d 1
H H9A 0.307039 0.079990 -0.096176 0.020 Uiso calc 1
H H9B 0.167922 0.092592 -0.005009 0.020 Uiso calc 1
C C10 0.27354(17) -0.01003(8) 0.02436(14) 0.0167(3) Uani d 1
H H10A 0.236740 -0.017855 0.113319 0.020 Uiso calc 1
H H10B 0.382713 -0.029677 0.030183 0.020 Uiso calc 1
C C11 0.16582(18) -0.05231(8) -0.08441(15) 0.0190(3) Uani d 1
H H11A 0.057299 -0.031722 -0.092033 0.023 Uiso calc 1
H H11B 0.204412 -0.045622 -0.172931 0.023 Uiso calc 1
C C12 0.16069(19) -0.13435(8) -0.05226(16) 0.0231(4) Uani d 1
H H12A 0.266801 -0.155571 -0.050285 0.035 Uiso calc 1
H H12B 0.086938 -0.159234 -0.122124 0.035 Uiso calc 1
H H12C 0.125019 -0.141126 0.036353 0.035 Uiso calc 1
C C13 0.69850(17) 0.19390(8) 0.39333(14) 0.0161(3) Uani d 1
H H13A 0.648403 0.224452 0.458108 0.019 Uiso calc 1
H H13B 0.773813 0.225262 0.351626 0.019 Uiso calc 1
C C14 0.78460(17) 0.12937(8) 0.46602(14) 0.0175(3) Uani d 1
H H14A 0.844815 0.102735 0.402880 0.021 Uiso calc 1
H H14B 0.706485 0.094605 0.495658 0.021 Uiso calc 1
C C15 0.89834(18) 0.15516(9) 0.58933(15) 0.0200(3) Uani d 1
H H15A 0.974564 0.190909 0.559722 0.024 Uiso calc 1
H H15B 0.837535 0.180877 0.653162 0.024 Uiso calc 1
C C16 0.9892(2) 0.09090(10) 0.66219(17) 0.0288(4) Uani d 1
H H16A 0.914086 0.055400 0.691711 0.043 Uiso calc 1
H H16B 1.059132 0.109511 0.741391 0.043 Uiso calc 1
H H16C 1.052701 0.066468 0.600332 0.043 Uiso calc 1

loop_
_atom_site_aniso_label
_atom_site_aniso_U_11
_atom_site_aniso_U_22
_atom_site_aniso_U_33
_atom_site_aniso_U_12
_atom_site_aniso_U_13
_atom_site_aniso_U_23
O1 0.0427(8) 0.0206(7) 0.0324(7) 0.0030(5) -0.0069(6) 0.0077(5)
N1 0.0194(7) 0.0200(7) 0.0184(7) 0.0039(5) 0.0015(5) 0.0017(5)
C1 0.0153(7) 0.0148(7) 0.0164(7) -0.0001(6) 0.0039(6) 0.0014(6)
O2 0.0371(7) 0.0301(7) 0.0271(6) 0.0032(5) -0.0167(5) -0.0001(5)
C2 0.0147(7) 0.0178(8) 0.0136(7) 0.0037(6) 0.0021(6) 0.0032(6)
O3 0.0199(5) 0.0123(5) 0.0169(5) -0.0012(4) -0.0043(4) -0.0008(4)
C3 0.0132(7) 0.0193(8) 0.0137(7) -0.0004(6) 0.0002(6) -0.0016(6)
O4 0.0198(5) 0.0130(5) 0.0155(5) -0.0010(4) -0.0060(4) 0.0011(4)
C4 0.0137(7) 0.0159(7) 0.0145(7) 0.0001(6) 0.0022(5) -0.0002(6)
C5 0.0139(7) 0.0163(7) 0.0128(7) 0.0015(6) 0.0006(5) 0.0021(6)
C6 0.0138(7) 0.0181(8) 0.0130(7) -0.0011(6) 0.0008(5) -0.0010(6)
C7 0.0179(8) 0.0208(8) 0.0156(7) 0.0029(6) 0.0006(6) 0.0035(6)
C8 0.0261(9) 0.0172(8) 0.0235(8) 0.0015(7) -0.0016(6) 0.0026(7)
C9 0.0152(7) 0.0184(8) 0.0152(7) -0.0011(6) -0.0032(6) -0.0015(6)
C10 0.0152(7) 0.0165(8) 0.0172(7) -0.0002(6) -0.0018(6) -0.0001(6)
C11 0.0207(8) 0.0163(8) 0.0186(7) 0.0000(6) -0.0022(6) -0.0018(6)
C12 0.0237(8) 0.0184(8) 0.0257(8) -0.0008(6) -0.0026(7) -0.0012(7)
C13 0.0167(7) 0.0161(7) 0.0143(7) -0.0031(6) -0.0025(6) -0.0010(6)
C14 0.0190(8) 0.0166(8) 0.0156(7) 0.0005(6) -0.0022(6) 0.0006(6)
C15 0.0183(7) 0.0249(9) 0.0154(7) 0.0026(6) -0.0029(6) -0.0007(6)
C16 0.0256(9) 0.0363(10) 0.0220(8) 0.0039(7) -0.0056(7) 0.0075(7)

loop_
_atom_type_symbol
_atom_type_description
_atom_type_scat_dispersion_real
_atom_type_scat_dispersion_imag
_atom_type_scat_source
C C 0.0033 0.0016 'International Tables Vol C Tables 4.2.6.8 and 6.1.1.4'
H H 0.0000 0.0000 'International Tables Vol C Tables 4.2.6.8 and 6.1.1.4'
N N 0.0061 0.0033 'International Tables Vol C Tables 4.2.6.8 and 6.1.1.4'
O O 0.0106 0.0060 'International Tables Vol C Tables 4.2.6.8 and 6.1.1.4'

loop_
_geom_angle_atom_site_label_1
_geom_angle_atom_site_label_2
_geom_angle_atom_site_label_3
_geom_angle
O1 N1 O2 122.87(13)
O1 N1 C2 119.33(12)
O2 N1 C2 117.80(12)
C2 C1 C6 116.84(13)
C2 C1 C7 126.19(13)
C6 C1 C7 116.97(13)
C3 C2 C1 121.96(13)
C3 C2 N1 116.44(13)
C1 C2 N1 121.60(13)
C4 O3 C9 117.00(11)
C4 C3 C2 120.21(13)
C4 C3 H3 122.8(10)
C2 C3 H3 117.0(10)
C5 O4 C13 117.67(11)
O3 C4 C3 125.34(13)
O3 C4 C5 115.27(12)
C3 C4 C5 119.39(13)
O4 C5 C6 125.30(13)
O4 C5 C4 115.09(12)
C6 C5 C4 119.61(13)
C5 C6 C1 121.94(13)
C5 C6 H6 119.0
C1 C6 H6 119.0
C8 C7 C1 172.37(16)
C7 C8 H8 178.5(10)
O3 C9 C10 108.06(11)
O3 C9 H9A 110.1
C10 C9 H9A 110.1
O3 C9 H9B 110.1
C10 C9 H9B 110.1
H9A C9 H9B 108.4
C9 C10 C11 111.82(12)
C9 C10 H10A 109.3
C11 C10 H10A 109.3
C9 C10 H10B 109.3
C11 C10 H10B 109.3
H10A C10 H10B 107.9
C12 C11 C10 111.85(12)
C12 C11 H11A 109.2
C10 C11 H11A 109.2
C12 C11 H11B 109.2
C10 C11 H11B 109.2
H11A C11 H11B 107.9
C11 C12 H12A 109.5
C11 C12 H12B 109.5
H12A C12 H12B 109.5
C11 C12 H12C 109.5
H12A C12 H12C 109.5
H12B C12 H12C 109.5
O4 C13 C14 107.86(11)
O4 C13 H13A 110.1
C14 C13 H13A 110.1
O4 C13 H13B 110.1
C14 C13 H13B 110.1
H13A C13 H13B 108.4
C13 C14 C15 111.17(12)
C13 C14 H14A 109.4
C15 C14 H14A 109.4
C13 C14 H14B 109.4
C15 C14 H14B 109.4
H14A C14 H14B 108.0
C16 C15 C14 111.92(13)
C16 C15 H15A 109.2
C14 C15 H15A 109.2
C16 C15 H15B 109.2
C14 C15 H15B 109.2
H15A C15 H15B 107.9
C15 C16 H16A 109.5
C15 C16 H16B 109.5
H16A C16 H16B 109.5
C15 C16 H16C 109.5
H16A C16 H16C 109.5
H16B C16 H16C 109.5

loop_
_geom_bond_atom_site_label_1
_geom_bond_atom_site_label_2
_geom_bond_distance
O1 N1 1.2178(16)
N1 O2 1.2314(16)
N1 C2 1.4683(18)
C1 C2 1.399(2)
C1 C6 1.4103(19)
C1 C7 1.436(2)
C2 C3 1.394(2)
O3 C4 1.3564(17)
O3 C9 1.4412(16)
C3 C4 1.378(2)
C3 H3 0.923(13)
O4 C5 1.3546(16)
O4 C13 1.4473(16)
C4 C5 1.4152(19)
C5 C6 1.382(2)
C6 H6 0.9500
C7 C8 1.186(2)
C8 H8 0.947(13)
C9 C10 1.505(2)
C9 H9A 0.9900
C9 H9B 0.9900
C10 C11 1.5248(19)
C10 H10A 0.9900
C10 H10B 0.9900
C11 C12 1.520(2)
C11 H11A 0.9900
C11 H11B 0.9900
C12 H12A 0.9800
C12 H12B 0.9800
C12 H12C 0.9800
C13 C14 1.509(2)
C13 H13A 0.9900
C13 H13B 0.9900
C14 C15 1.5281(19)
C14 H14A 0.9900
C14 H14B 0.9900
C15 C16 1.524(2)
C15 H15A 0.9900
C15 H15B 0.9900
C16 H16A 0.9800
C16 H16B 0.9800
C16 H16C 0.9800

loop_
_geom_hbond_atom_site_label_D
_geom_hbond_atom_site_label_H
_geom_hbond_atom_site_label_A
_geom_hbond_site_symmetry_A
_geom_hbond_distance_DH
_geom_hbond_distance_HA
_geom_hbond_distance_DA
_geom_hbond_angle_DHA
_geom_hbond_publ_flag
C8 H8 O3 2_655 0.947(13) 2.609(14) 3.3835(19) 139.3(12) yes
C8 H8 O4 2_655 0.947(13) 2.553(14) 3.4371(19) 155.5(13) yes

loop_
_geom_torsion_atom_site_label_1
_geom_torsion_atom_site_label_2
_geom_torsion_atom_site_label_3
_geom_torsion_atom_site_label_4
_geom_torsion
C1 C2 N1 O1 6.1(2)
C3 C2 N1 O2 6.1(2)
